data_4036267
loop_
_publ_author_name
'Naoda, Koji'
'Mori, Hirotaka'
'Oh, Juwon'
'Park, Kyu Hyung'
'Kim, Dongho'
'Osuka, Atsuhiro'

_publ_section_title
;
 5,20-Di(pyridin-2-yl)-[28]hexaphyrin(1.1.1.1.1.1): A Stable H\"uckel
 Antiaromatic Hexaphyrin Stabilized by Intramolecular Hydrogen Bonding and
 Protonation-Induced Conformational Twist To Gain M\"obius Aromaticity.
;
_journal_issue 23
_journal_name_full 'The Journal of organic chemistry'
_journal_page_first 11726
_journal_page_last 11733
_journal_paper_doi 10.1021/acs.joc.5b01348
_journal_volume 80
_journal_year 2015
_chemical_formula_moiety 'C64 H20 F20 N8 Pd2, C8 H18'
_chemical_formula_sum 'C36 H19 F10 N4 Pd'
_chemical_formula_weight 803.95
_space_group_IT_number 15
_space_group_name_Hall '-C 2yc'
_space_group_name_H-M_alt 'C 1 2/c 1'
_symmetry_cell_setting monoclinic
_symmetry_Int_Tables_number 15
_symmetry_space_group_name_Hall '-C 2yc'
_symmetry_space_group_name_H-M 'C 1 2/c 1'
_atom_sites_solution_hydrogens geom
_atom_sites_solution_primary direct
_atom_sites_solution_secondary difmap
_audit_creation_method SHELXL-97
_cell_angle_alpha 90.00
_cell_angle_beta 104.023(5)
_cell_angle_gamma 90.00
_cell_formula_units_Z 8
_cell_length_a 21.057(4)
_cell_length_b 21.615(4)
_cell_length_c 13.814(3)
_cell_measurement_reflns_used 2923
_cell_measurement_temperature 93(2)
_cell_measurement_theta_max 68.1
_cell_measurement_theta_min 25.2
_cell_volume 6100(2)
_computing_structure_refinement 'SHELXL-97 (Sheldrick, 1997)'
_computing_structure_solution 'SHELXS-97 (Sheldrick, 1990)'
_diffrn_ambient_temperature 93(2)
_diffrn_detector_area_resol_mean 5.8140
_diffrn_measured_fraction_theta_full 0.998
_diffrn_measured_fraction_theta_max 0.998
_diffrn_measurement_device_type 'Rigaku XtaLAB P200'
_diffrn_measurement_method \w
_diffrn_radiation_monochromator graphite
_diffrn_radiation_source 'fine-focus sealed tube'
_diffrn_radiation_type CuK\a
_diffrn_radiation_wavelength 1.54187
_diffrn_reflns_av_R_equivalents 0.0394
_diffrn_reflns_av_sigmaI/netI 0.0206
_diffrn_reflns_limit_h_max 24
_diffrn_reflns_limit_h_min -24
_diffrn_reflns_limit_k_max 23
_diffrn_reflns_limit_k_min -25
_diffrn_reflns_limit_l_max 16
_diffrn_reflns_limit_l_min -16
_diffrn_reflns_number 37821
_diffrn_reflns_theta_full 65.99
_diffrn_reflns_theta_max 65.99
_diffrn_reflns_theta_min 6.51
_exptl_absorpt_coefficient_mu 5.786
_exptl_absorpt_correction_T_max 0.8931
_exptl_absorpt_correction_T_min 0.4773
_exptl_absorpt_correction_type multi-scan
_exptl_absorpt_process_details 'REQAB (Rigaku, 1998)'
_exptl_crystal_colour brown
_exptl_crystal_density_diffrn 1.751
_exptl_crystal_density_method 'not measured'
_exptl_crystal_description prism
_exptl_crystal_F_000 3192
_exptl_crystal_size_max 0.15
_exptl_crystal_size_mid 0.05
_exptl_crystal_size_min 0.02
_refine_diff_density_max 0.990
_refine_diff_density_min -0.534
_refine_diff_density_rms 0.091
_refine_ls_extinction_method none
_refine_ls_goodness_of_fit_ref 1.007
_refine_ls_hydrogen_treatment constr
_refine_ls_matrix_type full
_refine_ls_number_parameters 460
_refine_ls_number_reflns 5314
_refine_ls_number_restraints 48
_refine_ls_restrained_S_all 1.035
_refine_ls_R_factor_all 0.0487
_refine_ls_R_factor_gt 0.0433
_refine_ls_shift/su_max 0.001
_refine_ls_shift/su_mean 0.000
_refine_ls_structure_factor_coef Fsqd
_refine_ls_weighting_details 'calc w=1/[\s^2^(Fo^2^)+(0.0930P)^2^+10.4221P] where P=(Fo^2^+2Fc^2^)/3'
_refine_ls_weighting_scheme calc
_refine_ls_wR_factor_gt 0.1251
_refine_ls_wR_factor_ref 0.1292
_reflns_number_gt 4601
_reflns_number_total 5314
_reflns_threshold_expression >2sigma(I)
_cod_data_source_file jo5b01348_si_006.cif
_cod_data_source_block 50403n
_cod_original_sg_symbol_H-M 'C 2/c'
_cod_database_code 4036267

loop_
_symmetry_equiv_pos_as_xyz
'x, y, z'
'-x, y, -z+1/2'
'x+1/2, y+1/2, z'
'-x+1/2, y+1/2, -z+1/2'
'-x, -y, -z'
'x, -y, z-1/2'
'-x+1/2, -y+1/2, -z'
'x+1/2, -y+1/2, z-1/2'

loop_
_atom_site_label
_atom_site_type_symbol
_atom_site_fract_x
_atom_site_fract_y
_atom_site_fract_z
_atom_site_U_iso_or_equiv
_atom_site_adp_type
_atom_site_occupancy
_atom_site_symmetry_multiplicity
_atom_site_calc_flag
_atom_site_refinement_flags
N2 N 0.10394(14) 0.18934(15) 1.0134(2) 0.0397(7) Uani 1 1 d .
N3 N -0.02964(15) 0.16438(15) 0.9212(2) 0.0413(7) Uani 1 1 d .
N4 N 0.00912(16) 0.04667(15) 0.8671(2) 0.0444(8) Uani 1 1 d .
F1 F 0.24722(14) 0.03457(16) 1.1641(3) 0.0954(12) Uani 1 1 d .
F2 F 0.36322(16) 0.0199(2) 1.2951(3) 0.1144(15) Uani 1 1 d .
F3 F 0.45630(12) 0.11023(15) 1.31678(18) 0.0657(7) Uani 1 1 d .
F4 F 0.43286(12) 0.21103(14) 1.1968(2) 0.0673(7) Uani 1 1 d .
F5 F 0.31453(12) 0.22738(13) 1.0721(2) 0.0700(8) Uani 1 1 d .
F6 F 0.07663(12) 0.36517(12) 0.9938(2) 0.0579(7) Uani 1 1 d .
F7 F 0.05131(16) 0.47533(14) 1.0575(3) 0.0809(9) Uani 1 1 d .
F8 F -0.04655(18) 0.48947(15) 1.1553(3) 0.0879(10) Uani 1 1 d .
F9 F -0.11183(18) 0.38813(17) 1.1967(3) 0.0883(10) Uani 1 1 d .
F10 F -0.08416(15) 0.27598(14) 1.1352(2) 0.0714(8) Uani 1 1 d .
C5 C 0.21186(19) 0.13834(18) 1.0453(3) 0.0409(9) Uani 1 1 d .
C6 C 0.16717(18) 0.17782(19) 1.0722(3) 0.0421(9) Uani 1 1 d .
C7 C 0.17750(19) 0.2184(2) 1.1564(3) 0.0465(9) Uani 1 1 d .
H1 H 0.2159 0.2203 1.2093 0.056 Uiso 1 1 calc R
C8 C 0.1236(2) 0.2534(2) 1.1478(3) 0.0476(10) Uani 1 1 d .
H2 H 0.1176 0.2854 1.1919 0.057 Uiso 1 1 calc R
C9 C 0.07634(19) 0.23335(19) 1.0586(3) 0.0426(9) Uani 1 1 d .
C10 C 0.01140(19) 0.2551(2) 1.0231(3) 0.0437(9) Uani 1 1 d .
C11 C -0.03645(19) 0.22312(19) 0.9546(3) 0.0427(9) Uani 1 1 d .
C12 C -0.10027(19) 0.2460(2) 0.9013(3) 0.0478(9) Uani 1 1 d .
H3 H -0.1190 0.2845 0.9127 0.057 Uiso 1 1 calc R
C13 C -0.12810(19) 0.2036(2) 0.8337(3) 0.0511(10) Uani 1 1 d .
H4 H -0.1692 0.2074 0.7868 0.061 Uiso 1 1 calc R
C14 C -0.08385(19) 0.1505(2) 0.8448(3) 0.0445(9) Uani 1 1 d .
C15 C -0.0953(2) 0.0959(2) 0.7944(3) 0.0463(10) Uani 1 1 d .
C16 C 0.27748(19) 0.13247(18) 1.1162(3) 0.0407(9) Uani 1 1 d .
C17 C 0.32560(19) 0.1755(2) 1.1260(3) 0.0444(9) Uani 1 1 d .
C18 C 0.38659(19) 0.1682(2) 1.1912(3) 0.0460(9) Uani 1 1 d .
C19 C 0.3982(2) 0.1170(2) 1.2505(3) 0.0509(11) Uani 1 1 d .
C20 C 0.3514(2) 0.0724(3) 1.2415(4) 0.0701(15) Uani 1 1 d .
C21 C 0.2923(2) 0.0800(2) 1.1747(4) 0.0625(13) Uani 1 1 d .
C22 C -0.0044(2) 0.3164(2) 1.0596(3) 0.0470(9) Uani 1 1 d .
C23 C -0.0518(2) 0.3246(2) 1.1125(3) 0.0559(11) Uani 1 1 d .
C24 C -0.0660(3) 0.3827(3) 1.1447(4) 0.0647(13) Uani 1 1 d .
C25 C -0.0316(3) 0.4338(3) 1.1252(4) 0.0675(14) Uani 1 1 d .
C26 C 0.0162(2) 0.4270(2) 1.0755(4) 0.0601(12) Uani 1 1 d .
C27 C 0.0298(2) 0.3690(2) 1.0435(3) 0.0509(11) Uani 1 1 d .
C28 C -0.0554(2) 0.0413(2) 0.8246(3) 0.0452(9) Uani 1 1 d .
C29 C -0.0848(2) -0.0178(2) 0.8126(3) 0.0504(10) Uani 1 1 d .
H5 H -0.1299 -0.0218 0.7800 0.060 Uiso 1 1 calc R
C30 C -0.0490(2) -0.0693(2) 0.8476(3) 0.0550(11) Uani 1 1 d .
H6 H -0.0690 -0.1089 0.8409 0.066 Uiso 1 1 calc R
C31 C 0.0167(2) -0.0628(2) 0.8928(3) 0.0516(10) Uani 1 1 d .
H21 H 0.0425 -0.0979 0.9182 0.062 Uiso 1 1 calc R
C32 C 0.0442(2) -0.0051(2) 0.9005(3) 0.0474(9) Uani 1 1 d .
H7 H 0.0896 -0.0010 0.9305 0.057 Uiso 1 1 calc R
Pd1 Pd 0.056232(12) 0.127396(12) 0.917369(18) 0.03886(14) Uani 1 1 d .
C1 C 0.1519(2) 0.0921(2) 0.7954(3) 0.0506(10) Uani 1 1 d .
C4 C 0.20282(19) 0.10828(19) 0.9526(3) 0.0448(9) Uani 1 1 d .
N1 N 0.14188(15) 0.10532(15) 0.8860(2) 0.0418(7) Uani 1 1 d .
C2 C 0.2193(2) 0.0835(3) 0.8027(3) 0.0639(13) Uani 1 1 d .
H8 H 0.2391 0.0738 0.7497 0.077 Uiso 1 1 calc R
C3 C 0.2507(2) 0.0920(2) 0.9018(3) 0.0579(12) Uani 1 1 d .
H9 H 0.2963 0.0876 0.9303 0.070 Uiso 1 1 calc R
C35 C 0.2378(4) 0.2205(6) 0.4691(8) 0.144(4) Uani 1 1 d DU
H12 H 0.1895 0.2224 0.4470 0.173 Uiso 1 1 calc R
H13 H 0.2551 0.2212 0.4085 0.173 Uiso 1 1 calc R
C36 C 0.2548(7) 0.1649(8) 0.5167(14) 0.232(7) Uani 1 1 d DU
H14 H 0.2571 0.1718 0.5883 0.278 Uiso 1 1 calc R
H15 H 0.2999 0.1554 0.5117 0.278 Uiso 1 1 calc R
C37 C 0.2338(10) 0.0793(9) 0.4245(15) 0.278(10) Uani 1 1 d DU
H16 H 0.2160 0.0375 0.4265 0.418 Uiso 1 1 calc R
H17 H 0.2816 0.0771 0.4375 0.418 Uiso 1 1 calc R
H18 H 0.2161 0.0974 0.3584 0.418 Uiso 1 1 calc R
C38 C 0.2182(12) 0.1120(9) 0.4892(18) 0.310(10) Uani 1 1 d DU
H19 H 0.2212 0.0864 0.5496 0.372 Uiso 1 1 calc R
H20 H 0.1718 0.1243 0.4643 0.372 Uiso 1 1 calc R

loop_
_atom_site_aniso_label
_atom_site_aniso_U_11
_atom_site_aniso_U_22
_atom_site_aniso_U_33
_atom_site_aniso_U_23
_atom_site_aniso_U_13
_atom_site_aniso_U_12
N2 0.0304(15) 0.0438(18) 0.0355(15) 0.0039(13) -0.0100(12) -0.0004(13)
N3 0.0308(16) 0.0460(19) 0.0388(16) 0.0082(14) -0.0076(13) -0.0023(14)
N4 0.0453(18) 0.0440(18) 0.0338(15) 0.0067(13) -0.0100(13) -0.0062(15)
F1 0.0537(17) 0.083(2) 0.129(3) 0.057(2) -0.0183(17) -0.0139(15)
F2 0.0606(19) 0.129(3) 0.132(3) 0.085(3) -0.0183(19) 0.009(2)
F3 0.0350(13) 0.107(2) 0.0426(13) 0.0102(14) -0.0148(10) 0.0137(13)
F4 0.0360(13) 0.0746(18) 0.0777(18) 0.0035(14) -0.0123(12) -0.0087(12)
F5 0.0422(13) 0.0673(17) 0.0852(19) 0.0321(15) -0.0141(13) -0.0072(12)
F6 0.0420(14) 0.0641(16) 0.0629(16) -0.0014(12) 0.0034(12) -0.0090(11)
F7 0.077(2) 0.0587(18) 0.096(2) -0.0181(16) 0.0005(17) -0.0188(15)
F8 0.106(3) 0.070(2) 0.083(2) -0.0204(17) 0.0134(19) 0.0146(18)
F9 0.095(3) 0.098(2) 0.082(2) 0.0116(18) 0.041(2) 0.033(2)
F10 0.0721(18) 0.0733(19) 0.0764(18) 0.0183(15) 0.0326(15) 0.0114(15)
C5 0.034(2) 0.042(2) 0.039(2) 0.0080(16) -0.0076(16) 0.0003(16)
C6 0.0315(19) 0.053(2) 0.0341(18) 0.0057(16) -0.0078(15) -0.0023(17)
C7 0.036(2) 0.058(2) 0.0361(19) 0.0006(17) -0.0089(16) -0.0012(18)
C8 0.040(2) 0.060(3) 0.0345(19) -0.0042(17) -0.0054(16) -0.0008(19)
C9 0.037(2) 0.050(2) 0.0344(18) 0.0040(16) -0.0031(15) -0.0019(17)
C10 0.039(2) 0.050(2) 0.0364(19) 0.0059(16) -0.0026(16) 0.0005(17)
C11 0.0344(19) 0.051(2) 0.0373(19) 0.0096(17) -0.0013(15) -0.0020(17)
C12 0.036(2) 0.050(2) 0.050(2) 0.0109(19) -0.0040(17) 0.0018(18)
C13 0.032(2) 0.057(3) 0.053(2) 0.017(2) -0.0117(17) -0.0028(18)
C14 0.036(2) 0.051(2) 0.0369(19) 0.0134(17) -0.0089(16) -0.0085(18)
C15 0.040(2) 0.050(2) 0.039(2) 0.0118(17) -0.0088(17) -0.0116(18)
C16 0.034(2) 0.047(2) 0.0336(19) 0.0041(15) -0.0070(16) 0.0019(16)
C17 0.037(2) 0.051(2) 0.0387(19) 0.0040(17) -0.0045(16) -0.0003(18)
C18 0.0299(19) 0.060(3) 0.040(2) -0.0038(18) -0.0059(16) -0.0005(18)
C19 0.031(2) 0.078(3) 0.035(2) 0.0021(19) -0.0080(16) 0.009(2)
C20 0.048(3) 0.085(4) 0.066(3) 0.037(3) -0.007(2) 0.010(3)
C21 0.039(2) 0.067(3) 0.071(3) 0.028(2) -0.008(2) -0.001(2)
C22 0.039(2) 0.056(3) 0.038(2) 0.0045(18) -0.0059(16) 0.0040(19)
C23 0.053(3) 0.062(3) 0.050(2) 0.014(2) 0.006(2) 0.006(2)
C24 0.063(3) 0.078(4) 0.051(3) 0.000(2) 0.010(2) 0.021(3)
C25 0.076(3) 0.067(3) 0.050(3) -0.008(2) -0.004(2) 0.009(3)
C26 0.056(3) 0.060(3) 0.054(3) -0.007(2) -0.007(2) -0.006(2)
C27 0.048(3) 0.055(3) 0.040(2) -0.0037(17) -0.0090(19) 0.0000(19)
C28 0.043(2) 0.051(2) 0.0325(18) 0.0073(16) -0.0072(16) -0.0099(18)
C29 0.051(2) 0.054(2) 0.038(2) 0.0076(18) -0.0057(17) -0.015(2)
C30 0.067(3) 0.047(2) 0.044(2) 0.0061(18) 0.001(2) -0.016(2)
C31 0.064(3) 0.045(2) 0.040(2) 0.0097(17) 0.0007(19) -0.004(2)
C32 0.051(2) 0.048(2) 0.0348(19) 0.0052(17) -0.0056(16) -0.0007(19)
Pd1 0.0316(2) 0.0410(2) 0.03450(19) 0.00462(10) -0.01038(12) -0.00231(10)
C1 0.042(2) 0.053(2) 0.044(2) -0.0105(18) -0.0141(18) 0.0115(19)
C4 0.035(2) 0.042(2) 0.044(2) 0.0011(17) -0.0148(17) 0.0043(17)
N1 0.0333(16) 0.0420(17) 0.0405(17) -0.0010(14) -0.0099(13) 0.0039(14)
C2 0.045(2) 0.085(4) 0.051(2) -0.019(2) -0.010(2) 0.023(2)
C3 0.035(2) 0.070(3) 0.055(2) -0.018(2) -0.0165(18) 0.017(2)
C35 0.063(5) 0.217(12) 0.146(8) -0.041(8) 0.014(5) 0.004(6)
C36 0.131(10) 0.267(16) 0.285(15) -0.062(14) 0.028(10) -0.033(11)
C37 0.32(2) 0.236(16) 0.268(17) -0.124(14) 0.042(15) -0.047(15)
C38 0.264(17) 0.316(19) 0.318(18) -0.120(16) 0.009(16) 0.015(15)

loop_
_atom_type_symbol
_atom_type_description
_atom_type_scat_dispersion_real
_atom_type_scat_dispersion_imag
_atom_type_scat_source
C C 0.0181 0.0091 'International Tables Vol C Tables 4.2.6.8 and 6.1.1.4'
H H 0.0000 0.0000 'International Tables Vol C Tables 4.2.6.8 and 6.1.1.4'
F F 0.0727 0.0534 'International Tables Vol C Tables 4.2.6.8 and 6.1.1.4'
N N 0.0311 0.0180 'International Tables Vol C Tables 4.2.6.8 and 6.1.1.4'
Pd Pd 0.1215 3.9337 'International Tables Vol C Tables 4.2.6.8 and 6.1.1.4'

loop_
_geom_angle_atom_site_label_1
_geom_angle_atom_site_label_2
_geom_angle_atom_site_label_3
_geom_angle
_geom_angle_site_symmetry_1
_geom_angle_site_symmetry_3
C9 N2 C6 108.2(3) . .
C9 N2 Pd1 125.7(2) . .
C6 N2 Pd1 121.6(3) . .
C11 N3 C14 108.8(3) . .
C11 N3 Pd1 123.4(2) . .
C14 N3 Pd1 118.6(3) . .
C28 N4 C32 119.0(4) . .
C28 N4 Pd1 125.2(3) . .
C32 N4 Pd1 114.1(3) . .
C6 C5 C4 125.3(3) . .
C6 C5 C16 117.1(3) . .
C4 C5 C16 117.2(4) . .
C5 C6 N2 124.3(3) . .
C5 C6 C7 128.1(3) . .
N2 C6 C7 107.3(3) . .
C8 C7 C6 108.3(3) . .
C8 C7 H1 125.8 . .
C6 C7 H1 125.8 . .
C7 C8 C9 107.3(4) . .
C7 C8 H2 126.3 . .
C9 C8 H2 126.3 . .
N2 C9 C10 124.3(3) . .
N2 C9 C8 108.7(3) . .
C10 C9 C8 127.0(4) . .
C11 C10 C9 123.5(4) . .
C11 C10 C22 119.4(4) . .
C9 C10 C22 117.1(3) . .
N3 C11 C10 125.0(4) . .
N3 C11 C12 107.7(3) . .
C10 C11 C12 127.2(4) . .
C13 C12 C11 108.4(4) . .
C13 C12 H3 125.8 . .
C11 C12 H3 125.8 . .
C12 C13 C14 107.7(3) . .
C12 C13 H4 126.2 . .
C14 C13 H4 126.2 . .
C15 C14 N3 126.0(4) . .
C15 C14 C13 126.7(4) . .
N3 C14 C13 107.3(4) . .
C14 C15 C28 122.7(4) . .
C14 C15 C1 118.5(4) . 2_556
C28 C15 C1 118.8(4) . 2_556
C17 C16 C21 116.5(4) . .
C17 C16 C5 123.9(3) . .
C21 C16 C5 119.7(4) . .
F5 C17 C16 119.6(3) . .
F5 C17 C18 117.7(4) . .
C16 C17 C18 122.6(4) . .
F4 C18 C19 120.4(4) . .
F4 C18 C17 120.6(4) . .
C19 C18 C17 119.0(4) . .
F3 C19 C18 119.9(4) . .
F3 C19 C20 120.2(4) . .
C18 C19 C20 119.9(4) . .
F2 C20 C19 120.9(4) . .
F2 C20 C21 119.3(5) . .
C19 C20 C21 119.7(4) . .
F1 C21 C20 119.1(4) . .
F1 C21 C16 118.7(4) . .
C20 C21 C16 122.2(4) . .
C23 C22 C27 116.5(4) . .
C23 C22 C10 123.0(4) . .
C27 C22 C10 120.4(4) . .
F10 C23 C22 119.9(4) . .
F10 C23 C24 118.4(4) . .
C22 C23 C24 121.7(5) . .
F9 C24 C25 120.9(5) . .
F9 C24 C23 119.4(5) . .
C25 C24 C23 119.7(5) . .
F8 C25 C26 121.0(5) . .
F8 C25 C24 118.9(5) . .
C26 C25 C24 120.1(5) . .
F7 C26 C25 121.4(5) . .
F7 C26 C27 118.8(5) . .
C25 C26 C27 119.8(5) . .
F6 C27 C26 117.3(4) . .
F6 C27 C22 120.5(4) . .
C26 C27 C22 122.2(5) . .
N4 C28 C29 119.7(4) . .
N4 C28 C15 120.5(4) . .
C29 C28 C15 119.7(4) . .
C30 C29 C28 120.5(4) . .
C30 C29 H5 119.8 . .
C28 C29 H5 119.8 . .
C29 C30 C31 118.9(4) . .
C29 C30 H6 120.5 . .
C31 C30 H6 120.5 . .
C32 C31 C30 119.1(4) . .
C32 C31 H21 120.4 . .
C30 C31 H21 120.4 . .
N4 C32 C31 122.6(4) . .
N4 C32 H7 118.7 . .
C31 C32 H7 118.7 . .
N2 Pd1 N3 91.57(13) . .
N2 Pd1 N1 88.22(13) . .
N3 Pd1 N1 165.72(13) . .
N2 Pd1 N4 158.63(13) . .
N3 Pd1 N4 89.00(14) . .
N1 Pd1 N4 96.37(14) . .
N1 C1 C2 110.0(3) . .
N1 C1 C15 119.0(4) . 2_556
C2 C1 C15 130.5(4) . 2_556
N1 C4 C5 121.6(4) . .
N1 C4 C3 108.4(3) . .
C5 C4 C3 128.0(4) . .
C1 N1 C4 107.4(3) . .
C1 N1 Pd1 126.9(3) . .
C4 N1 Pd1 125.4(3) . .
C3 C2 C1 106.6(4) . .
C3 C2 H8 126.7 . .
C1 C2 H8 126.7 . .
C2 C3 C4 107.4(4) . .
C2 C3 H9 126.3 . .
C4 C3 H9 126.3 . .
C36 C35 C35 116.3(14) . 7_556
C36 C35 H12 108.2 . .
C35 C35 H12 108.2 7_556 .
C36 C35 H13 108.2 . .
C35 C35 H13 108.2 7_556 .
H12 C35 H13 107.4 . .
C35 C36 C38 121.9(17) . .
C35 C36 H14 106.9 . .
C38 C36 H14 106.9 . .
C35 C36 H15 106.9 . .
C38 C36 H15 106.9 . .
H14 C36 H15 106.7 . .
C38 C37 H16 109.5 . .
C38 C37 H17 109.5 . .
H16 C37 H17 109.5 . .
C38 C37 H18 109.5 . .
H16 C37 H18 109.5 . .
H17 C37 H18 109.5 . .
C37 C38 C36 116(2) . .
C37 C38 H19 108.2 . .
C36 C38 H19 108.2 . .
C37 C38 H20 108.2 . .
C36 C38 H20 108.2 . .
H19 C38 H20 107.4 . .

loop_
_geom_bond_atom_site_label_1
_geom_bond_atom_site_label_2
_geom_bond_distance
_geom_bond_site_symmetry_2
N2 C9 1.345(5) .
N2 C6 1.404(4) .
N2 Pd1 1.979(3) .
N3 C11 1.370(5) .
N3 C14 1.387(5) .
N3 Pd1 1.989(3) .
N4 C28 1.348(5) .
N4 C32 1.358(5) .
N4 Pd1 2.044(3) .
F1 C21 1.349(6) .
F2 C20 1.345(6) .
F3 C19 1.346(5) .
F4 C18 1.332(5) .
F5 C17 1.336(5) .
F6 C27 1.333(6) .
F7 C26 1.336(6) .
F8 C25 1.336(6) .
F9 C24 1.340(6) .
F10 C23 1.330(6) .
C5 C6 1.387(6) .
C5 C4 1.406(6) .
C5 C16 1.493(5) .
C6 C7 1.430(6) .
C7 C8 1.345(6) .
C7 H1 0.9500 .
C8 C9 1.450(5) .
C8 H2 0.9500 .
C9 C10 1.416(6) .
C10 C11 1.388(6) .
C10 C22 1.484(6) .
C11 C12 1.453(5) .
C12 C13 1.338(6) .
C12 H3 0.9500 .
C13 C14 1.463(6) .
C13 H4 0.9500 .
C14 C15 1.362(6) .
C15 C28 1.450(6) .
C15 C1 1.499(5) 2_556
C16 C17 1.357(6) .
C16 C21 1.383(6) .
C17 C18 1.387(5) .
C18 C19 1.363(6) .
C19 C20 1.364(7) .
C20 C21 1.368(6) .
C22 C23 1.383(6) .
C22 C27 1.394(6) .
C23 C24 1.388(7) .
C24 C25 1.384(8) .
C25 C26 1.356(8) .
C26 C27 1.382(7) .
C28 C29 1.413(6) .
C29 C30 1.364(6) .
C29 H5 0.9500 .
C30 C31 1.381(6) .
C30 H6 0.9500 .
C31 C32 1.368(6) .
C31 H21 0.9500 .
C32 H7 0.9500 .
Pd1 N1 2.012(3) .
C1 N1 1.349(5) .
C1 C2 1.410(6) .
C1 C15 1.499(5) 2_556
C4 N1 1.388(5) .
C4 C3 1.407(6) .
C2 C3 1.381(6) .
C2 H8 0.9500 .
C3 H9 0.9500 .
C35 C36 1.375(14) .
C35 C35 1.55(2) 7_556
C35 H12 0.9900 .
C35 H13 0.9900 .
C36 C38 1.379(18) .
C36 H14 0.9900 .
C36 H15 0.9900 .
C37 C38 1.245(16) .
C37 H16 0.9800 .
C37 H17 0.9800 .
C37 H18 0.9800 .
C38 H19 0.9900 .
C38 H20 0.9900 .

loop_
_geom_torsion_atom_site_label_1
_geom_torsion_atom_site_label_2
_geom_torsion_atom_site_label_3
_geom_torsion_atom_site_label_4
_geom_torsion
_geom_torsion_site_symmetry_1
_geom_torsion_site_symmetry_4
C4 C5 C6 N2 5.6(6) . .
C16 C5 C6 N2 178.9(4) . .
C4 C5 C6 C7 -167.4(4) . .
C16 C5 C6 C7 5.9(6) . .
C9 N2 C6 C5 -175.2(4) . .
Pd1 N2 C6 C5 27.4(5) . .
C9 N2 C6 C7 -1.0(4) . .
Pd1 N2 C6 C7 -158.5(3) . .
C5 C6 C7 C8 172.9(4) . .
N2 C6 C7 C8 -1.0(5) . .
C6 C7 C8 C9 2.4(5) . .
C6 N2 C9 C10 -177.1(4) . .
Pd1 N2 C9 C10 -20.8(5) . .
C6 N2 C9 C8 2.5(4) . .
Pd1 N2 C9 C8 158.8(3) . .
C7 C8 C9 N2 -3.1(5) . .
C7 C8 C9 C10 176.5(4) . .
N2 C9 C10 C11 18.0(6) . .
C8 C9 C10 C11 -161.6(4) . .
N2 C9 C10 C22 -159.9(4) . .
C8 C9 C10 C22 20.6(6) . .
C14 N3 C11 C10 -172.8(4) . .
Pd1 N3 C11 C10 -26.6(5) . .
C14 N3 C11 C12 4.1(4) . .
Pd1 N3 C11 C12 150.3(3) . .
C9 C10 C11 N3 7.6(6) . .
C22 C10 C11 N3 -174.6(4) . .
C9 C10 C11 C12 -168.6(4) . .
C22 C10 C11 C12 9.1(6) . .
N3 C11 C12 C13 -4.3(5) . .
C10 C11 C12 C13 172.5(4) . .
C11 C12 C13 C14 2.7(5) . .
C11 N3 C14 C15 -178.6(4) . .
Pd1 N3 C14 C15 33.3(5) . .
C11 N3 C14 C13 -2.5(4) . .
Pd1 N3 C14 C13 -150.6(3) . .
C12 C13 C14 C15 175.8(4) . .
C12 C13 C14 N3 -0.2(5) . .
N3 C14 C15 C28 8.8(7) . .
C13 C14 C15 C28 -166.5(4) . .
N3 C14 C15 C1 -171.6(4) . 2_556
C13 C14 C15 C1 13.0(6) . 2_556
C6 C5 C16 C17 -77.2(5) . .
C4 C5 C16 C17 96.6(5) . .
C6 C5 C16 C21 104.5(5) . .
C4 C5 C16 C21 -81.7(5) . .
C21 C16 C17 F5 -179.7(4) . .
C5 C16 C17 F5 2.0(6) . .
C21 C16 C17 C18 -0.4(7) . .
C5 C16 C17 C18 -178.7(4) . .
F5 C17 C18 F4 -2.1(6) . .
C16 C17 C18 F4 178.5(4) . .
F5 C17 C18 C19 177.1(4) . .
C16 C17 C18 C19 -2.3(7) . .
F4 C18 C19 F3 1.6(6) . .
C17 C18 C19 F3 -177.6(4) . .
F4 C18 C19 C20 -177.6(5) . .
C17 C18 C19 C20 3.2(7) . .
F3 C19 C20 F2 -3.0(8) . .
C18 C19 C20 F2 176.1(5) . .
F3 C19 C20 C21 179.3(5) . .
C18 C19 C20 C21 -1.6(8) . .
F2 C20 C21 F1 0.0(9) . .
C19 C20 C21 F1 177.7(5) . .
F2 C20 C21 C16 -178.9(5) . .
C19 C20 C21 C16 -1.2(9) . .
C17 C16 C21 F1 -176.8(5) . .
C5 C16 C21 F1 1.6(7) . .
C17 C16 C21 C20 2.1(8) . .
C5 C16 C21 C20 -179.5(5) . .
C11 C10 C22 C23 62.3(5) . .
C9 C10 C22 C23 -119.8(4) . .
C11 C10 C22 C27 -119.2(4) . .
C9 C10 C22 C27 58.7(5) . .
C27 C22 C23 F10 -176.6(4) . .
C10 C22 C23 F10 2.0(6) . .
C27 C22 C23 C24 2.2(6) . .
C10 C22 C23 C24 -179.3(4) . .
F10 C23 C24 F9 -0.4(7) . .
C22 C23 C24 F9 -179.2(4) . .
F10 C23 C24 C25 177.8(4) . .
C22 C23 C24 C25 -1.0(7) . .
F9 C24 C25 F8 -2.9(7) . .
C23 C24 C25 F8 178.9(4) . .
F9 C24 C25 C26 177.6(5) . .
C23 C24 C25 C26 -0.6(8) . .
F8 C25 C26 F7 2.0(7) . .
C24 C25 C26 F7 -178.5(4) . .
F8 C25 C26 C27 -178.7(4) . .
C24 C25 C26 C27 0.8(7) . .
F7 C26 C27 F6 -1.6(6) . .
C25 C26 C27 F6 179.0(4) . .
F7 C26 C27 C22 179.8(4) . .
C25 C26 C27 C22 0.5(7) . .
C23 C22 C27 F6 179.5(4) . .
C10 C22 C27 F6 1.0(6) . .
C23 C22 C27 C26 -2.0(6) . .
C10 C22 C27 C26 179.5(4) . .
C32 N4 C28 C29 -2.0(6) . .
Pd1 N4 C28 C29 -166.3(3) . .
C32 N4 C28 C15 175.6(4) . .
Pd1 N4 C28 C15 11.3(5) . .
C14 C15 C28 N4 -33.2(6) . .
C1 C15 C28 N4 147.3(4) 2_556 .
C14 C15 C28 C29 144.4(4) . .
C1 C15 C28 C29 -35.1(6) 2_556 .
N4 C28 C29 C30 2.8(6) . .
C15 C28 C29 C30 -174.9(4) . .
C28 C29 C30 C31 -1.4(7) . .
C29 C30 C31 C32 -0.5(7) . .
C28 N4 C32 C31 0.0(6) . .
Pd1 N4 C32 C31 166.0(3) . .
C30 C31 C32 N4 1.3(7) . .
C9 N2 Pd1 N3 3.3(3) . .
C6 N2 Pd1 N3 156.7(3) . .
C9 N2 Pd1 N1 169.0(3) . .
C6 N2 Pd1 N1 -37.6(3) . .
C9 N2 Pd1 N4 -88.0(5) . .
C6 N2 Pd1 N4 65.4(5) . .
C11 N3 Pd1 N2 18.7(3) . .
C14 N3 Pd1 N2 161.8(3) . .
C11 N3 Pd1 N1 -70.3(6) . .
C14 N3 Pd1 N1 72.9(6) . .
C11 N3 Pd1 N4 177.3(3) . .
C14 N3 Pd1 N4 -39.5(3) . .
C28 N4 Pd1 N2 111.3(4) . .
C32 N4 Pd1 N2 -53.7(5) . .
C28 N4 Pd1 N3 19.5(3) . .
C32 N4 Pd1 N3 -145.5(3) . .
C28 N4 Pd1 N1 -147.2(3) . .
C32 N4 Pd1 N1 47.8(3) . .
C6 C5 C4 N1 -13.7(6) . .
C16 C5 C4 N1 173.0(4) . .
C6 C5 C4 C3 148.5(5) . .
C16 C5 C4 C3 -24.8(6) . .
C2 C1 N1 C4 2.7(5) . .
C15 C1 N1 C4 -170.5(4) 2_556 .
C2 C1 N1 Pd1 175.6(3) . .
C15 C1 N1 Pd1 2.5(6) 2_556 .
C5 C4 N1 C1 161.0(4) . .
C3 C4 N1 C1 -4.3(5) . .
C5 C4 N1 Pd1 -12.1(6) . .
C3 C4 N1 Pd1 -177.3(3) . .
N2 Pd1 N1 C1 -140.3(4) . .
N3 Pd1 N1 C1 -51.0(7) . .
N4 Pd1 N1 C1 60.6(4) . .
N2 Pd1 N1 C4 31.4(3) . .
N3 Pd1 N1 C4 120.8(5) . .
N4 Pd1 N1 C4 -127.7(3) . .
N1 C1 C2 C3 0.0(6) . .
C15 C1 C2 C3 172.1(5) 2_556 .
C1 C2 C3 C4 -2.6(6) . .
N1 C4 C3 C2 4.3(6) . .
C5 C4 C3 C2 -159.8(5) . .
C35 C35 C36 C38 154.5(16) 7_556 .
C35 C36 C38 C37 90(3) . .
